data_2020257
loop_
_publ_author_name
'Karthikeyan, Ammasai'
'Swinton Darious, Robert'
'Thomas Muthiah, Packianathan'
'Perdih, Franc'

_publ_section_title
;
 Supramolecular hydrogen-bonding patterns in two cocrystals of the N(7)--H
 tautomeric form of <i>N</i>^6^-benzoyladenine:
 <i>N</i>^6^-benzoyladenine--3-hydroxypyridinium-2-carboxylate (1/1) and
 <i>N</i>^6^-benzoyladenine--<small>DL</small>-tartaric acid (1/1)
;
_journal_coeditor_code KU3164
_journal_issue 11
_journal_name_full 'Acta Crystallographica Section C'
_journal_page_first
;
;
_journal_paper_doi 10.1107/S2053229615018094
_journal_volume 71
_journal_year 2015
_chemical_formula_iupac 'C12 H9 N5 O , C6 H5 N O3'
_chemical_formula_moiety 'C12 H9 N5 O, C6 H5 N O3'
_chemical_formula_sum 'C18 H14 N6 O4'
_chemical_formula_weight 378.35
_chemical_name_common
;
N6-benzoyladenine 3-hydroxypyridin-1-ium-2-carboxylate (1/1)
;
_chemical_name_systematic
;
<i>N</i>^6^-Benzoyladenine--3-hydroxypyridinium-2-carboxylate (1/1)
;
_space_group_IT_number 2
_symmetry_cell_setting triclinic
_symmetry_space_group_name_Hall '-P 1'
_symmetry_space_group_name_H-M 'P -1'
_atom_sites_solution_hydrogens geom
_audit_creation_method 'WinGX routine CIF_UPDATE'
_cell_angle_alpha 66.137(5)
_cell_angle_beta 83.459(4)
_cell_angle_gamma 79.546(4)
_cell_formula_units_Z 2
_cell_length_a 8.3961(4)
_cell_length_b 9.8673(5)
_cell_length_c 11.0680(7)
_cell_measurement_reflns_used 3143
_cell_measurement_temperature 293(2)
_cell_measurement_theta_max 29.283
_cell_measurement_theta_min 3.101
_cell_volume 823.81(8)
_computing_cell_refinement
;
CrysAlis PRO (Agilent, 2013)
;
_computing_data_collection
;
CrysAlis PRO (Agilent, 2013)
;
_computing_data_reduction
;
CrysAlis PRO (Agilent, 2013)
;
_computing_molecular_graphics
;
PLATON (Spek, 2009) and Mercury (Macrae <i>et al.</i>, 2008)
;
_computing_publication_material
;
PLATON (Spek, 2009)
;
_computing_structure_refinement
;
SHELXL2014 (Sheldrick, 2015)
;
_computing_structure_solution
;
SHELXS97 (Sheldrick, 2008)
;
_diffrn_ambient_temperature 293(2)
_diffrn_detector_area_resol_mean 10.4933
_diffrn_measured_fraction_theta_full 0.996
_diffrn_measured_fraction_theta_max 0.996
_diffrn_measurement_device_type 'Agilent SuperNova Dual Source diffractometer with Atlas detector'
_diffrn_measurement_method \w
_diffrn_radiation_monochromator Mirror
_diffrn_radiation_type MoK\a
_diffrn_radiation_wavelength 0.71073
_diffrn_reflns_av_R_equivalents 0.0259
_diffrn_reflns_limit_h_max 10
_diffrn_reflns_limit_h_min -10
_diffrn_reflns_limit_k_max 12
_diffrn_reflns_limit_k_min -12
_diffrn_reflns_limit_l_max 14
_diffrn_reflns_limit_l_min -14
_diffrn_reflns_number 7594
_diffrn_reflns_theta_full 25.242
_diffrn_reflns_theta_max 27.481
_diffrn_reflns_theta_min 3.103
_exptl_absorpt_coefficient_mu 0.112
_exptl_absorpt_correction_T_max 1
_exptl_absorpt_correction_T_min 0.82207
_exptl_absorpt_correction_type multi-scan
_exptl_absorpt_process_details
;
(CrysAlis PRO; Agilent, 2013)
;
_exptl_crystal_colour colourless
_exptl_crystal_density_diffrn 1.525
_exptl_crystal_description prism
_exptl_crystal_F_000 392
_exptl_crystal_size_max 0.25
_exptl_crystal_size_mid 0.2
_exptl_crystal_size_min 0.08
_refine_diff_density_max 0.238
_refine_diff_density_min -0.219
_refine_ls_extinction_method none
_refine_ls_goodness_of_fit_ref 1.036
_refine_ls_hydrogen_treatment constr
_refine_ls_matrix_type full
_refine_ls_number_parameters 253
_refine_ls_number_reflns 3753
_refine_ls_number_restraints 0
_refine_ls_restrained_S_all 1.036
_refine_ls_R_factor_all 0.0687
_refine_ls_R_factor_gt 0.0477
_refine_ls_shift/su_max 0
_refine_ls_shift/su_mean 0
_refine_ls_structure_factor_coef Fsqd
_refine_ls_weighting_details 'w = 1/[\s^2^(Fo^2^)+(0.0554P)^2^+0.1401P], where P=(Fo^2^+2Fc^2^)/3'
_refine_ls_weighting_scheme calc
_refine_ls_wR_factor_gt 0.1151
_refine_ls_wR_factor_ref 0.1299
_reflns_number_gt 2756
_reflns_number_total 3753
_reflns_threshold_expression I>2\s(I)
_cod_data_source_file ku3164sup1.cif
_cod_data_source_block I
_cod_database_code 2020257
_shelx_estimated_absorpt_t_min 0.972
_shelx_estimated_absorpt_t_max 0.991

loop_
_symmetry_equiv_pos_as_xyz
'x, y, z'
'-x, -y, -z'

loop_
_atom_site_type_symbol
_atom_site_label
_atom_site_fract_x
_atom_site_fract_y
_atom_site_fract_z
_atom_site_U_iso_or_equiv
_atom_site_adp_type
_atom_site_calc_flag
_atom_site_occupancy
N N1 0.20565(17) 0.33549(16) 0.31307(14) 0.0387(4) Uani d 1
N N3 0.05049(18) 0.58065(16) 0.21959(14) 0.0397(4) Uani d 1
N N6 0.13666(17) 0.13598(15) 0.49501(13) 0.0367(4) Uani d 1
H H6 0.2047 0.0817 0.4627 0.044 Uiso calc 1
N N7 -0.18146(16) 0.38062(15) 0.49745(14) 0.0367(3) Uani d 1
H H7 -0.207 0.3056 0.5664 0.044 Uiso calc 1
N N9 -0.20321(17) 0.61016(15) 0.33884(14) 0.0380(4) Uani d 1
O O1 -0.02249(16) 0.13018(14) 0.67529(12) 0.0484(4) Uani d 1
C C2 0.1762(2) 0.4766(2) 0.22403(18) 0.0411(4) Uani d 1
H H2 0.2548 0.5054 0.156 0.049 Uiso calc 1
C C4 -0.0571(2) 0.52989(18) 0.32051(16) 0.0325(4) Uani d 1
C C5 -0.04000(19) 0.38494(17) 0.41993(15) 0.0307(4) Uani d 1
C C6 0.0981(2) 0.28576(18) 0.41276(16) 0.0319(4) Uani d 1
C C8 -0.2710(2) 0.5154(2) 0.44483(18) 0.0397(4) Uani d 1
H H8 -0.3726 0.5401 0.4801 0.048 Uiso calc 1
C C10 0.0788(2) 0.06522(18) 0.62129(16) 0.0331(4) Uani d 1
C C11 0.1477(2) -0.09553(18) 0.69194(16) 0.0337(4) Uani d 1
C C12 0.2962(2) -0.1624(2) 0.65767(18) 0.0417(4) Uani d 1
H H12 0.3572 -0.1073 0.5844 0.05 Uiso calc 1
C C13 0.3534(3) -0.3107(2) 0.7323(2) 0.0512(5) Uani d 1
H H13 0.4528 -0.355 0.7089 0.061 Uiso calc 1
C C14 0.2640(3) -0.3931(2) 0.8413(2) 0.0548(6) Uani d 1
H H14 0.3032 -0.4926 0.8916 0.066 Uiso calc 1
C C15 0.1169(3) -0.3276(2) 0.87503(19) 0.0513(5) Uani d 1
H H15 0.0559 -0.3835 0.9479 0.062 Uiso calc 1
C C16 0.0589(2) -0.1800(2) 0.80184(17) 0.0414(4) Uani d 1
H H16 -0.0405 -0.1365 0.8261 0.05 Uiso calc 1
O O2 0.44752(17) -0.21633(15) 0.35809(15) 0.0612(4) Uani d 1
O O3 0.33716(16) 0.01920(15) 0.32401(14) 0.0557(4) Uani d 1
O O4 0.39918(15) 0.22854(13) 0.09991(13) 0.0472(3) Uani d 1
H H4 0.3473 0.1895 0.1693 0.071 Uiso calc 1
N N10 0.68302(16) -0.10964(15) 0.16657(13) 0.0327(3) Uani d 1
H H10 0.6998 -0.1992 0.226 0.039 Uiso calc 1
C C17 0.4369(2) -0.0793(2) 0.30058(17) 0.0392(4) Uani d 1
C C18 0.55111(19) -0.01742(18) 0.18269(16) 0.0310(4) Uani d 1
C C19 0.5247(2) 0.12930(18) 0.08782(16) 0.0338(4) Uani d 1
C C20 0.6305(2) 0.1706(2) -0.02260(17) 0.0401(4) Uani d 1
H H20 0.6117 0.2662 -0.0889 0.048 Uiso calc 1
C C21 0.7627(2) 0.0712(2) -0.03463(18) 0.0415(4) Uani d 1
H H21 0.8336 0.0991 -0.1085 0.05 Uiso calc 1
C C22 0.7889(2) -0.0705(2) 0.06418(18) 0.0395(4) Uani d 1
H H22 0.8798 -0.1379 0.0591 0.047 Uiso calc 1

loop_
_atom_site_aniso_label
_atom_site_aniso_U_11
_atom_site_aniso_U_22
_atom_site_aniso_U_33
_atom_site_aniso_U_12
_atom_site_aniso_U_13
_atom_site_aniso_U_23
N1 0.0387(8) 0.0330(8) 0.0347(8) -0.0029(6) 0.0084(7) -0.0071(6)
N3 0.0452(9) 0.0309(8) 0.0334(8) -0.0047(7) 0.0079(7) -0.0059(6)
N6 0.0408(8) 0.0276(7) 0.0320(8) 0.0032(6) 0.0078(6) -0.0076(6)
N7 0.0344(8) 0.0317(8) 0.0346(8) -0.0014(6) 0.0076(6) -0.0072(6)
N9 0.0359(8) 0.0319(8) 0.0379(8) -0.0002(6) 0.0030(7) -0.0084(7)
O1 0.0576(8) 0.0373(7) 0.0348(7) 0.0059(6) 0.0121(6) -0.0072(6)
C2 0.0433(10) 0.0346(9) 0.0356(10) -0.0070(8) 0.0123(8) -0.0071(8)
C4 0.0336(9) 0.0276(8) 0.0324(9) -0.0019(7) 0.0006(7) -0.0095(7)
C5 0.0334(9) 0.0290(8) 0.0266(8) -0.0050(7) 0.0026(7) -0.0085(7)
C6 0.0359(9) 0.0275(8) 0.0280(8) -0.0031(7) 0.0022(7) -0.0081(7)
C8 0.0324(9) 0.0379(10) 0.0431(10) -0.0003(7) 0.0041(8) -0.0137(8)
C10 0.0349(9) 0.0314(9) 0.0288(8) -0.0031(7) 0.0015(7) -0.0090(7)
C11 0.0399(9) 0.0299(9) 0.0289(8) -0.0029(7) -0.0041(7) -0.0093(7)
C12 0.0428(10) 0.0382(10) 0.0393(10) -0.0013(8) -0.0028(8) -0.0120(8)
C13 0.0531(12) 0.0428(11) 0.0537(12) 0.0115(9) -0.0140(10) -0.0196(10)
C14 0.0789(15) 0.0306(10) 0.0482(12) 0.0048(10) -0.0236(11) -0.0087(9)
C15 0.0732(15) 0.0376(11) 0.0345(10) -0.0147(10) -0.0048(10) -0.0020(8)
C16 0.0486(11) 0.0377(10) 0.0324(9) -0.0072(8) -0.0005(8) -0.0081(8)
O2 0.0586(9) 0.0368(8) 0.0591(9) 0.0006(6) 0.0254(7) 0.0003(7)
O3 0.0581(9) 0.0435(8) 0.0535(9) 0.0026(6) 0.0238(7) -0.0178(7)
O4 0.0484(8) 0.0324(7) 0.0470(8) 0.0070(6) 0.0048(6) -0.0086(6)
N10 0.0336(8) 0.0276(7) 0.0299(7) -0.0015(6) 0.0031(6) -0.0066(6)
C17 0.0387(10) 0.0355(10) 0.0361(10) -0.0008(8) 0.0054(8) -0.0105(8)
C18 0.0315(9) 0.0293(8) 0.0297(8) -0.0030(7) 0.0035(7) -0.0111(7)
C19 0.0342(9) 0.0303(9) 0.0350(9) -0.0035(7) -0.0007(7) -0.0115(7)
C20 0.0495(11) 0.0323(9) 0.0321(9) -0.0092(8) 0.0003(8) -0.0054(8)
C21 0.0403(10) 0.0469(11) 0.0338(10) -0.0133(8) 0.0102(8) -0.0125(8)
C22 0.0322(9) 0.0462(11) 0.0392(10) -0.0044(8) 0.0067(8) -0.0186(9)

loop_
_atom_type_symbol
_atom_type_description
_atom_type_scat_dispersion_real
_atom_type_scat_dispersion_imag
_atom_type_scat_source
C C 0.0033 0.0016 'International Tables Vol C Tables 4.2.6.8 and 6.1.1.4'
H H 0 0 'International Tables Vol C Tables 4.2.6.8 and 6.1.1.4'
N N 0.0061 0.0033 'International Tables Vol C Tables 4.2.6.8 and 6.1.1.4'
O O 0.0106 0.006 'International Tables Vol C Tables 4.2.6.8 and 6.1.1.4'

loop_
_geom_angle_atom_site_label_1
_geom_angle_atom_site_label_2
_geom_angle_atom_site_label_3
_geom_angle
C6 N1 C2 119.09(15)
C2 N3 C4 111.76(15)
C10 N6 C6 127.30(14)
C10 N6 H6 116.4
C6 N6 H6 116.4
C8 N7 C5 106.80(14)
C8 N7 H7 126.6
C5 N7 H7 126.6
C8 N9 C4 104.20(14)
N3 C2 N1 128.83(16)
N3 C2 H2 115.6
N1 C2 H2 115.6
N3 C4 N9 125.07(15)
N3 C4 C5 124.81(15)
N9 C4 C5 110.08(14)
N7 C5 C6 137.45(15)
N7 C5 C4 104.70(14)
C6 C5 C4 117.69(14)
N1 C6 N6 114.24(14)
N1 C6 C5 117.83(15)
N6 C6 C5 127.88(15)
N9 C8 N7 114.21(15)
N9 C8 H8 122.9
N7 C8 H8 122.9
O1 C10 N6 121.87(15)
O1 C10 C11 121.32(15)
N6 C10 C11 116.81(14)
C16 C11 C12 118.89(17)
C16 C11 C10 116.93(15)
C12 C11 C10 124.13(15)
C13 C12 C11 120.11(18)
C13 C12 H12 119.9
C11 C12 H12 119.9
C14 C13 C12 120.35(19)
C14 C13 H13 119.8
C12 C13 H13 119.8
C15 C14 C13 119.71(19)
C15 C14 H14 120.1
C13 C14 H14 120.1
C14 C15 C16 120.48(19)
C14 C15 H15 119.8
C16 C15 H15 119.8
C15 C16 C11 120.46(18)
C15 C16 H16 119.8
C11 C16 H16 119.8
C19 O4 H4 109.5
C22 N10 C18 123.84(15)
C22 N10 H10 118.1
C18 N10 H10 118.1
O2 C17 O3 128.11(16)
O2 C17 C18 117.88(15)
O3 C17 C18 113.94(15)
N10 C18 C19 118.40(15)
N10 C18 C17 118.11(15)
C19 C18 C17 123.47(15)
O4 C19 C20 119.79(16)
O4 C19 C18 121.61(15)
C20 C19 C18 118.58(16)
C21 C20 C19 120.46(17)
C21 C20 H20 119.8
C19 C20 H20 119.8
C20 C21 C22 119.20(16)
C20 C21 H21 120.4
C22 C21 H21 120.4
N10 C22 C21 119.39(16)
N10 C22 H22 120.3
C21 C22 H22 120.3

loop_
_geom_bond_atom_site_label_1
_geom_bond_atom_site_label_2
_geom_bond_distance
N1 C6 1.330(2)
N1 C2 1.339(2)
N3 C2 1.322(2)
N3 C4 1.340(2)
N6 C10 1.362(2)
N6 C6 1.387(2)
N6 H6 0.86
N7 C8 1.335(2)
N7 C5 1.380(2)
N7 H7 0.86
N9 C8 1.315(2)
N9 C4 1.376(2)
O1 C10 1.2198(19)
C2 H2 0.93
C4 C5 1.402(2)
C5 C6 1.392(2)
C8 H8 0.93
C10 C11 1.493(2)
C11 C16 1.389(2)
C11 C12 1.389(2)
C12 C13 1.383(3)
C12 H12 0.93
C13 C14 1.379(3)
C13 H13 0.93
C14 C15 1.372(3)
C14 H14 0.93
C15 C16 1.376(3)
C15 H15 0.93
C16 H16 0.93
O2 C17 1.231(2)
O3 C17 1.254(2)
O4 C19 1.3368(19)
O4 H4 0.82
N10 C22 1.328(2)
N10 C18 1.344(2)
N10 H10 0.86
C17 C18 1.509(2)
C18 C19 1.398(2)
C19 C20 1.389(2)
C20 C21 1.374(3)
C20 H20 0.93
C21 C22 1.380(3)
C21 H21 0.93
C22 H22 0.93

loop_
_geom_hbond_atom_site_label_D
_geom_hbond_atom_site_label_H
_geom_hbond_atom_site_label_A
_geom_hbond_site_symmetry_A
_geom_hbond_distance_DH
_geom_hbond_distance_HA
_geom_hbond_distance_DA
_geom_hbond_angle_DHA
O4 H4 O3 . 0.82 1.86 2.577(2) 146
O4 H4 N1 . 0.82 2.61 3.137(2) 123
N6 H6 O3 . 0.86 2.03 2.842(2) 158
N7 H7 O1 . 0.86 2.15 2.689(2) 121
N7 H7 O2 2_556 0.86 2.28 2.929(2) 132
N10 H10 O2 . 0.86 2.42 2.740(2) 102
N10 H10 N9 1_645 0.86 1.88 2.717(2) 164
C8 H8 O2 1_465 0.93 2.53 3.115(2) 121
C21 H21 O1 1_654 0.93 2.48 3.384(2) 163

loop_
_geom_torsion_atom_site_label_1
_geom_torsion_atom_site_label_2
_geom_torsion_atom_site_label_3
_geom_torsion_atom_site_label_4
_geom_torsion
C4 N3 C2 N1 -0.3(3)
C6 N1 C2 N3 0.5(3)
C2 N3 C4 N9 -176.90(16)
C2 N3 C4 C5 0.4(2)
C8 N9 C4 N3 177.03(17)
C8 N9 C4 C5 -0.59(19)
C8 N7 C5 C6 -175.60(19)
C8 N7 C5 C4 -0.47(18)
N3 C4 C5 N7 -176.96(15)
N9 C4 C5 N7 0.67(18)
N3 C4 C5 C6 -0.7(3)
N9 C4 C5 C6 176.95(14)
C2 N1 C6 N6 176.79(15)
C2 N1 C6 C5 -0.7(2)
C10 N6 C6 N1 160.14(16)
C10 N6 C6 C5 -22.7(3)
N7 C5 C6 N1 175.49(18)
C4 C5 C6 N1 0.8(2)
N7 C5 C6 N6 -1.6(3)
C4 C5 C6 N6 -176.30(15)
C4 N9 C8 N7 0.3(2)
C5 N7 C8 N9 0.1(2)
C6 N6 C10 O1 2.6(3)
C6 N6 C10 C11 -176.25(15)
O1 C10 C11 C16 20.0(2)
N6 C10 C11 C16 -161.15(15)
O1 C10 C11 C12 -157.30(18)
N6 C10 C11 C12 21.6(2)
C16 C11 C12 C13 0.0(3)
C10 C11 C12 C13 177.27(16)
C11 C12 C13 C14 -0.1(3)
C12 C13 C14 C15 0.4(3)
C13 C14 C15 C16 -0.7(3)
C14 C15 C16 C11 0.6(3)
C12 C11 C16 C15 -0.3(3)
C10 C11 C16 C15 -177.72(16)
C22 N10 C18 C19 -1.3(2)
C22 N10 C18 C17 177.12(15)
O2 C17 C18 N10 -16.7(3)
O3 C17 C18 N10 165.94(15)
O2 C17 C18 C19 161.64(17)
O3 C17 C18 C19 -15.8(3)
N10 C18 C19 O4 -177.66(14)
C17 C18 C19 O4 4.0(3)
N10 C18 C19 C20 3.7(2)
C17 C18 C19 C20 -174.59(15)
O4 C19 C20 C21 178.14(15)
C18 C19 C20 C21 -3.2(3)
C19 C20 C21 C22 0.2(3)
C18 N10 C22 C21 -1.8(3)
C20 C21 C22 N10 2.3(3)

_cod_database_fobs_code 2020257
